data_9008408
loop_
_publ_author_name
'Hesse, K. F.'
'Liebau, F.'
'Merlino, S.'

_publ_section_title
;Crystal structure of rhodesite, HK1-xNax+2yCa2-y{lB,3,2}[Si8O19]*(6-z)H2O,
 from three localities and its relation to other silicates with dreier double
 layers Locality: Zeilberg, Germany
;
_journal_name_full 'Zeitschrift fur Kristallographie'
_journal_page_first 25
_journal_page_last 48
_journal_paper_doi 10.1524/zkri.1992.199.1-2.25
_journal_volume 199
_journal_year 1992
_chemical_compound_source 'Zeilberg, Germany'
_chemical_formula_sum 'Ca0.504 H12 K0.249 O17.716 Si6'
_chemical_name_mineral Rhodesite
_space_group_IT_number 51
_symmetry_space_group_name_Hall '-P 2 2a'
_symmetry_space_group_name_H-M 'P m a m'
_cell_angle_alpha 90
_cell_angle_beta 90
_cell_angle_gamma 90
_cell_formula_units_Z 2
_cell_length_a 23.416
_cell_length_b 6.555
_cell_length_c 7.050
_cell_volume 1082.118
_database_code_amcsd 0011013
_exptl_crystal_density_diffrn 1.516
_cod_original_formula_sum 'K.249 Ca.504 Si6 O17.716 H12'
_cod_database_code 9008408

loop_
_space_group_symop_operation_xyz
x,y,z
x,y,-z
-x,-y,z
1/2-x,y,z
1/2+x,-y,-z
1/2+x,-y,z
1/2-x,y,-z
-x,-y,-z

loop_
_atom_site_label
_atom_site_fract_x
_atom_site_fract_y
_atom_site_fract_z
_atom_site_occupancy
_atom_site_U_iso_or_equiv
_atom_site_type_symbol
_atom_site_attached_hydrogens
K 0.25000 0.44490 0.00000 0.24900 0.03200 K 0
Ca1 0.00000 0.50000 0.00000 0.25300 0.01400 Ca 0
Ca2 0.00000 0.50000 0.50000 0.25100 0.01100 Ca 0
Si1 0.11680 0.28950 0.21960 1.00000 0.00800 Si 0
Si2 0.18380 0.54100 0.50000 0.50000 0.00600 Si 0
Si3 0.10230 0.93090 0.50000 0.50000 0.00700 Si 0
O1 0.05900 0.40740 0.24760 1.00000 0.01600 O 0
O2 0.17170 0.40890 0.31300 1.00000 0.01600 O 0
O3 0.11670 0.06270 0.31310 1.00000 0.02400 O 0
O4 0.13510 0.25500 0.00000 0.50000 0.01000 O 0
O5 0.14580 0.74270 0.50000 0.50000 0.02100 O 0
O6 0.03780 0.85270 0.50000 0.50000 0.02900 O 0
O7 0.25000 0.60760 0.50000 0.25000 0.01400 O 0
Wat8 0.03810 0.83790 0.00000 0.54600 0.09200 O 2
Wat9 0.33080 0.77800 0.00000 0.45100 0.07500 O 2
Wat10 0.25000 0.02110 0.19010 0.23600 0.08000 O 2

loop_
_cod_changelog_entry_id
_cod_changelog_entry_author
_cod_changelog_entry_date
_cod_changelog_entry_text
1
;cod-tools version 3.8.0
Id: cif_guess_AMCSD_atom_types 9581 2023-05-17 12:35:41Z saulius
;
2023-05-18T11:40:04+03:00
;Derived atom types and hydrogen counts
from atom names that follow the AMCSD naming convention
(Wat == water, O-H == hydroxyl).
;

loop_
_cod_related_entry_id
_cod_related_entry_database
_cod_related_entry_code
1 AMCSD 0011013
